data_2212446
loop_
_publ_author_name
'Doreswamy, S.'
'Jayalakshmi, K.'
'Sridhar, M. A.'
'Rangappa, K. S.'
'Shashidhara Prasad, J.'

_publ_section_title
;
 2-(4-Chlorophenyl)-3-phenyl-1,3-thiazolidin-4-one
;
_journal_coeditor_code AT2228
_journal_issue 3
_journal_name_full 'Acta Crystallographica Section E'
_journal_page_first o1457
_journal_page_last o1458
_journal_paper_doi 10.1107/S1600536807008227
_journal_volume 63
_journal_year 2007
_chemical_formula_iupac 'C15 H12 Cl N O S'
_chemical_formula_moiety 'C15 H12 Cl N O S'
_chemical_formula_sum 'C15 H12 Cl N O S'
_chemical_formula_weight 289.77
_chemical_name_systematic
;
2-(4-chlorophenyl)-3-phenyl-1,3-thiazolidin-4-one
;
_space_group_IT_number 14
_symmetry_cell_setting monoclinic
_symmetry_space_group_name_Hall '-P 2ybc'
_symmetry_space_group_name_H-M 'P 1 21/c 1'
_atom_sites_solution_hydrogens geom
_atom_sites_solution_primary direct
_atom_sites_solution_secondary difmap
_cell_angle_alpha 90
_cell_angle_beta 97.887(5)
_cell_angle_gamma 90
_cell_formula_units_Z 4
_cell_length_a 9.7260(10)
_cell_length_b 13.752(2)
_cell_length_c 10.3970(10)
_cell_measurement_reflns_used 4233
_cell_measurement_temperature 295(2)
_cell_measurement_theta_max 25.03
_cell_measurement_theta_min 7.60
_cell_volume 1377.5(3)
_computing_cell_refinement 'SCALEPACK (Otwinowski & Minor, 1997)'
_computing_data_collection 'XPRESS (MacScience, 2002)'
_computing_data_reduction 'SCALEPACK and DENZO (Otwinowski & Minor, 1997)'
_computing_molecular_graphics 'PLATON (Spek, 2003) and ORTEPII (Johnson, 1976)'
_computing_publication_material 'PLATON (Spek, 2003)'
_computing_structure_refinement 'SHELXL97 (Sheldrick, 1997)'
_computing_structure_solution 'SHELXS97 (Sheldrick, 1997)'
_diffrn_ambient_temperature 295(2)
_diffrn_detector_area_resol_mean 10.0
_diffrn_measured_fraction_theta_full 0.960
_diffrn_measured_fraction_theta_max 0.960
_diffrn_measurement_device_type 'MacScience DIPLabo 32001'
_diffrn_measurement_method \w
_diffrn_radiation_monochromator graphite
_diffrn_radiation_source 'fine-focus sealed tube'
_diffrn_radiation_type MoK\a
_diffrn_radiation_wavelength 0.71073
_diffrn_reflns_av_R_equivalents 0.0244
_diffrn_reflns_av_sigmaI/netI 0.0314
_diffrn_reflns_limit_h_max 11
_diffrn_reflns_limit_h_min -11
_diffrn_reflns_limit_k_max 16
_diffrn_reflns_limit_k_min -16
_diffrn_reflns_limit_l_max 12
_diffrn_reflns_limit_l_min -12
_diffrn_reflns_number 4233
_diffrn_reflns_theta_full 25.03
_diffrn_reflns_theta_max 25.03
_diffrn_reflns_theta_min 7.60
_diffrn_standards_decay_% 0
_diffrn_standards_number 0
_exptl_absorpt_coefficient_mu 0.419
_exptl_absorpt_correction_type none
_exptl_absorpt_process_details none
_exptl_crystal_colour 'Pale yellow'
_exptl_crystal_density_diffrn 1.397
_exptl_crystal_density_method 'Not Measured'
_exptl_crystal_description block
_exptl_crystal_F_000 600
_exptl_crystal_size_max 0.25
_exptl_crystal_size_mid 0.20
_exptl_crystal_size_min 0.20
_refine_diff_density_max 0.379
_refine_diff_density_min -0.395
_refine_ls_extinction_method none
_refine_ls_goodness_of_fit_ref 1.134
_refine_ls_hydrogen_treatment constr
_refine_ls_matrix_type full
_refine_ls_number_parameters 172
_refine_ls_number_reflns 2343
_refine_ls_number_restraints 0
_refine_ls_restrained_S_all 1.134
_refine_ls_R_factor_all 0.0488
_refine_ls_R_factor_gt 0.0394
_refine_ls_shift/su_max 0.001
_refine_ls_shift/su_mean 0.000
_refine_ls_structure_factor_coef Fsqd
_refine_ls_weighting_details 'calc w=1/[\s^2^(Fo^2^)+(0.0521P)^2^+0.3029P] where P=(Fo^2^+2Fc^2^)/3'
_refine_ls_weighting_scheme calc
_refine_ls_wR_factor_gt 0.1035
_refine_ls_wR_factor_ref 0.1099
_reflns_number_gt 1958
_reflns_number_total 2343
_reflns_threshold_expression I>2\s(I)
_cod_data_source_file at2228.cif
_cod_data_source_block I
_cod_original_sg_symbol_H-M 'P 21/c'
_cod_database_code 2212446
_cod_database_fobs_code 2212446

loop_
_symmetry_equiv_pos_as_xyz
x,y,z
-x,1/2+y,1/2-z
-x,-y,-z
x,1/2-y,1/2+z

loop_
_atom_site_aniso_label
_atom_site_aniso_U_11
_atom_site_aniso_U_22
_atom_site_aniso_U_33
_atom_site_aniso_U_12
_atom_site_aniso_U_13
_atom_site_aniso_U_23
Cl1 0.0527(4) 0.1293(7) 0.0596(4) -0.0165(4) -0.0086(3) -0.0163(4)
S9 0.0522(3) 0.0502(3) 0.0569(4) 0.0020(2) 0.0011(2) -0.0126(2)
O12 0.0372(8) 0.0692(10) 0.0784(11) -0.0093(7) 0.0044(7) -0.0007(8)
N13 0.0345(8) 0.0451(9) 0.0468(9) -0.0017(7) 0.0048(7) -0.0029(7)
C2 0.0412(11) 0.0574(12) 0.0479(11) -0.0010(9) -0.0025(9) -0.0064(10)
C3 0.0514(12) 0.0641(13) 0.0381(10) 0.0000(10) 0.0047(9) -0.0039(10)
C4 0.0399(10) 0.0559(12) 0.0420(10) -0.0022(9) 0.0095(8) -0.0021(9)
C5 0.0374(10) 0.0409(10) 0.0410(9) 0.0012(8) 0.0048(8) -0.0018(8)
C6 0.0430(11) 0.0578(12) 0.0399(10) -0.0035(9) 0.0086(8) -0.0015(9)
C7 0.0405(11) 0.0633(13) 0.0528(12) -0.0089(9) 0.0085(9) -0.0031(10)
C8 0.0374(10) 0.0510(11) 0.0381(10) -0.0001(8) 0.0058(8) -0.0024(8)
C10 0.0537(13) 0.0530(13) 0.0609(13) -0.0098(10) -0.0025(10) -0.0054(10)
C11 0.0409(11) 0.0541(12) 0.0442(11) -0.0082(9) 0.0013(8) 0.0016(9)
C14 0.0318(9) 0.0485(11) 0.0428(10) 0.0002(8) -0.0014(7) -0.0035(9)
C15 0.0482(11) 0.0504(12) 0.0545(12) -0.0044(9) 0.0093(9) -0.0019(10)
C16 0.0623(14) 0.0484(12) 0.0760(16) -0.0048(11) 0.0069(12) 0.0001(12)
C17 0.0559(13) 0.0520(13) 0.0847(17) 0.0059(11) 0.0012(12) -0.0127(12)
C18 0.0463(12) 0.0726(16) 0.0599(13) 0.0116(11) 0.0035(10) -0.0175(12)
C19 0.0408(10) 0.0601(13) 0.0482(11) 0.0020(9) 0.0052(8) -0.0010(10)

loop_
_atom_site_type_symbol
_atom_site_label
_atom_site_fract_x
_atom_site_fract_y
_atom_site_fract_z
_atom_site_U_iso_or_equiv
_atom_site_thermal_displace_type
_atom_site_calc_flag
_atom_site_refinement_flags
_atom_site_occupancy
Cl Cl1 -0.38261(6) 0.31302(7) -0.05064(6) 0.0821(3) Uani . . 1.000
S S9 0.11206(6) 0.55504(4) 0.35074(5) 0.0537(2) Uani . . 1.000
O O12 0.46751(15) 0.43415(12) 0.34431(17) 0.0619(6) Uani . . 1.000
N N13 0.23861(15) 0.39106(12) 0.31672(16) 0.0422(5) Uani . . 1.000
C C2 -0.2399(2) 0.34102(16) 0.0637(2) 0.0496(7) Uani . . 1.000
C C3 -0.1170(2) 0.36945(17) 0.0219(2) 0.0513(7) Uani . . 1.000
C C4 -0.0056(2) 0.39407(15) 0.11321(18) 0.0456(6) Uani . . 1.000
C C5 -0.01590(19) 0.38965(14) 0.24505(18) 0.0398(6) Uani . . 1.000
C C6 -0.1393(2) 0.35901(16) 0.28391(19) 0.0466(6) Uani . . 1.000
C C7 -0.2528(2) 0.33548(17) 0.1934(2) 0.0520(7) Uani . . 1.000
C C8 0.10251(19) 0.42152(15) 0.34554(18) 0.0421(6) Uani . . 1.000
C C10 0.2983(2) 0.55375(17) 0.3826(2) 0.0568(8) Uani . . 1.000
C C11 0.3468(2) 0.45475(15) 0.34583(19) 0.0468(7) Uani . . 1.000
C C14 0.26210(19) 0.29157(14) 0.28464(19) 0.0416(6) Uani . . 1.000
C C15 0.2069(2) 0.21667(16) 0.3495(2) 0.0508(7) Uani . . 1.000
C C16 0.2305(3) 0.12135(17) 0.3163(3) 0.0625(8) Uani . . 1.000
C C17 0.3096(3) 0.10125(19) 0.2195(3) 0.0650(8) Uani . . 1.000
C C18 0.3630(2) 0.17534(19) 0.1541(2) 0.0600(8) Uani . . 1.000
C C19 0.3394(2) 0.27156(17) 0.1853(2) 0.0498(7) Uani . . 1.000
H H3 -0.10950 0.37190 -0.06630 0.0620 Uiso calc R 1.000
H H4 0.07730 0.41380 0.08610 0.0550 Uiso calc R 1.000
H H6 -0.14620 0.35410 0.37200 0.0560 Uiso calc R 1.000
H H7 -0.33610 0.31630 0.22000 0.0620 Uiso calc R 1.000
H H8 0.08790 0.39670 0.43100 0.0510 Uiso calc R 1.000
H H10A 0.33650 0.60360 0.33180 0.0680 Uiso calc R 1.000
H H10B 0.32890 0.56630 0.47380 0.0680 Uiso calc R 1.000
H H15 0.15390 0.23020 0.41530 0.0610 Uiso calc R 1.000
H H16 0.19290 0.07070 0.35950 0.0750 Uiso calc R 1.000
H H17 0.32670 0.03700 0.19850 0.0780 Uiso calc R 1.000
H H18 0.41550 0.16120 0.08820 0.0720 Uiso calc R 1.000
H H19 0.37500 0.32190 0.14010 0.0600 Uiso calc R 1.000

loop_
_atom_type_symbol
_atom_type_description
_atom_type_scat_dispersion_real
_atom_type_scat_dispersion_imag
_atom_type_scat_source
S S 0.1246 0.1234 'International Tables Vol C Tables 4.2.6.8 and 6.1.1.4'
O O 0.0106 0.0060 'International Tables Vol C Tables 4.2.6.8 and 6.1.1.4'
N N 0.0061 0.0033 'International Tables Vol C Tables 4.2.6.8 and 6.1.1.4'
Cl Cl 0.1484 0.1585 'International Tables Vol C Tables 4.2.6.8 and 6.1.1.4'
H H 0.0000 0.0000 'International Tables Vol C Tables 4.2.6.8 and 6.1.1.4'
C C 0.0033 0.0016 'International Tables Vol C Tables 4.2.6.8 and 6.1.1.4'

loop_
_geom_angle_atom_site_label_1
_geom_angle_atom_site_label_2
_geom_angle_atom_site_label_3
_geom_angle
_geom_angle_publ_flag
C8 S9 C10 92.36(10) yes
C8 N13 C11 117.52(16) yes
C8 N13 C14 120.00(15) yes
C11 N13 C14 121.27(16) yes
Cl1 C2 C3 119.34(16) yes
Cl1 C2 C7 119.09(15) yes
C3 C2 C7 121.57(19) no
C2 C3 C4 118.92(19) no
C3 C4 C5 120.76(18) no
C4 C5 C6 118.97(18) no
C4 C5 C8 121.24(17) no
C6 C5 C8 119.75(17) no
C5 C6 C7 120.96(18) no
C2 C7 C6 118.80(18) no
S9 C8 N13 104.43(13) yes
S9 C8 C5 109.93(13) yes
N13 C8 C5 113.71(16) yes
S9 C10 C11 107.75(15) yes
O12 C11 N13 124.36(19) yes
O12 C11 C10 123.56(19) yes
N13 C11 C10 112.07(16) yes
N13 C14 C15 120.90(17) yes
N13 C14 C19 118.87(18) yes
C15 C14 C19 120.22(19) no
C14 C15 C16 119.8(2) no
C15 C16 C17 120.1(2) no
C16 C17 C18 120.2(2) no
C17 C18 C19 120.5(2) no
C14 C19 C18 119.2(2) no
C2 C3 H3 120.52 no
C4 C3 H3 120.56 no
C3 C4 H4 119.60 no
C5 C4 H4 119.64 no
C5 C6 H6 119.50 no
C7 C6 H6 119.54 no
C2 C7 H7 120.57 no
C6 C7 H7 120.62 no
S9 C8 H8 109.52 no
N13 C8 H8 109.56 no
C5 C8 H8 109.54 no
S9 C10 H10A 110.15 no
S9 C10 H10B 110.18 no
C11 C10 H10A 110.10 no
C11 C10 H10B 110.13 no
H10A C10 H10B 108.52 no
C14 C15 H15 120.15 no
C16 C15 H15 120.07 no
C15 C16 H16 119.97 no
C17 C16 H16 119.93 no
C16 C17 H17 119.88 no
C18 C17 H17 119.92 no
C17 C18 H18 119.71 no
C19 C18 H18 119.77 no
C14 C19 H19 120.43 no
C18 C19 H19 120.42 no

loop_
_geom_bond_atom_site_label_1
_geom_bond_atom_site_label_2
_geom_bond_distance
_geom_bond_publ_flag
Cl1 C2 1.742(2) yes
S9 C8 1.839(2) yes
S9 C10 1.796(2) yes
O12 C11 1.210(2) yes
N13 C8 1.458(2) yes
N13 C11 1.371(3) yes
N13 C14 1.434(3) yes
C2 C3 1.383(3) no
C2 C7 1.373(3) no
C3 C4 1.381(3) no
C4 C5 1.389(3) no
C5 C6 1.384(3) no
C5 C8 1.510(3) no
C6 C7 1.387(3) no
C10 C11 1.507(3) no
C14 C15 1.380(3) no
C14 C19 1.386(3) no
C15 C16 1.383(3) no
C16 C17 1.376(4) no
C17 C18 1.366(4) no
C18 C19 1.389(3) no
C3 H3 0.9304 no
C4 H4 0.9303 no
C6 H6 0.9299 no
C7 H7 0.9295 no
C8 H8 0.9802 no
C10 H10A 0.9700 no
C10 H10B 0.9695 no
C15 H15 0.9301 no
C16 H16 0.9304 no
C17 H17 0.9306 no
C18 H18 0.9295 no
C19 H19 0.9299 no

loop_
_geom_contact_atom_site_label_1
_geom_contact_atom_site_label_2
_geom_contact_distance
_geom_contact_site_symmetry_2
_geom_contact_publ_flag
Cl1 H7 3.0578 4_554 no
S9 C16 3.655(3) 2_555 no
S9 H3 3.1202 3_565 no
S9 H6 3.1175 3_566 no
O12 C19 2.953(3) . no
O12 C10 3.392(3) 3_666 no
O12 C17 3.289(3) 2_655 no
O12 H17 2.5395 2_655 no
O12 H19 2.6788 . no
O12 H10B 2.5435 3_666 no
N13 H4 2.6974 . no
C4 C14 3.266(3) . no
C5 C15 3.300(3) . no
C10 O12 3.392(3) 3_666 no
C14 C4 3.266(3) . no
C15 C5 3.300(3) . no
C15 C19 3.555(3) 4_555 no
C16 S9 3.655(3) 2_545 no
C17 O12 3.289(3) 2_645 no
C19 C15 3.555(3) 4_554 no
C19 O12 2.953(3) . no
C4 H16 3.0726 2_555 no
C6 H17 3.0722 2_555 no
C8 H15 2.7566 . no
C11 H19 2.8547 . no
C11 H18 2.9794 4_555 no
C14 H4 3.0494 . no
C15 H8 2.9079 . no
C18 H10A 3.0691 2_645 no
H3 S9 3.1202 3_565 no
H4 N13 2.6974 . no
H4 C14 3.0494 . no
H6 H8 2.3495 . no
H6 S9 3.1175 3_566 no
H7 Cl1 3.0578 4_555 no
H8 C15 2.9079 . no
H8 H6 2.3495 . no
H8 H15 2.3896 . no
H10A C18 3.0691 2_655 no
H10A H18 2.5664 2_655 no
H10B O12 2.5435 3_666 no
H15 C8 2.7566 . no
H15 H8 2.3896 . no
H16 C4 3.0726 2_545 no
H17 O12 2.5395 2_645 no
H17 C6 3.0722 2_545 no
H18 H10A 2.5664 2_645 no
H18 C11 2.9794 4_554 no
H19 O12 2.6788 . no
H19 C11 2.8547 . no

loop_
_geom_hbond_atom_site_label_D
_geom_hbond_atom_site_label_H
_geom_hbond_atom_site_label_A
_geom_hbond_site_symmetry_A
_geom_hbond_distance_DH
_geom_hbond_distance_HA
_geom_hbond_distance_DA
_geom_hbond_angle_DHA
_geom_hbond_publ_flag
C10 H10B O12 3_666 0.9700 2.5400 3.392(3) 146.00 yes
C17 H17 O12 2_645 0.9300 2.5400 3.289(3) 138.00 yes

loop_
_geom_torsion_atom_site_label_1
_geom_torsion_atom_site_label_2
_geom_torsion_atom_site_label_3
_geom_torsion_atom_site_label_4
_geom_torsion
_geom_torsion_publ_flag
C10 S9 C8 C5 -144.51(14) no
C10 S9 C8 N13 -22.17(13) no
C8 S9 C10 C11 17.88(15) no
C11 N13 C8 S9 22.4(2) no
C14 N13 C8 C5 -50.1(2) no
C8 N13 C11 O12 169.14(19) no
C11 N13 C8 C5 142.25(18) no
C8 N13 C11 C10 -9.8(2) no
C14 N13 C11 C10 -177.28(17) no
C14 N13 C8 S9 -169.97(14) no
C11 N13 C14 C15 127.0(2) no
C8 N13 C14 C15 -40.2(3) no
C11 N13 C14 C19 -54.2(3) no
C8 N13 C14 C19 138.65(19) no
C14 N13 C11 O12 1.7(3) no
Cl1 C2 C7 C6 -179.22(17) no
C7 C2 C3 C4 -0.9(3) no
Cl1 C2 C3 C4 178.24(17) no
C3 C2 C7 C6 -0.1(3) no
C2 C3 C4 C5 0.6(3) no
C3 C4 C5 C6 0.8(3) no
C3 C4 C5 C8 -176.66(19) no
C4 C5 C6 C7 -1.8(3) no
C6 C5 C8 N13 141.40(19) no
C4 C5 C8 S9 75.5(2) no
C6 C5 C8 S9 -101.93(19) no
C4 C5 C8 N13 -41.2(3) no
C8 C5 C6 C7 175.7(2) no
C5 C6 C7 C2 1.4(3) no
S9 C10 C11 O12 172.65(18) no
S9 C10 C11 N13 -8.4(2) no
C19 C14 C15 C16 0.9(3) no
N13 C14 C15 C16 179.7(2) no
C15 C14 C19 C18 -1.4(3) no
N13 C14 C19 C18 179.74(17) no
C14 C15 C16 C17 0.5(4) no
C15 C16 C17 C18 -1.2(4) no
C16 C17 C18 C19 0.7(4) no
C17 C18 C19 C14 0.7(3) no

loop_
_cod_related_entry_id
_cod_related_entry_database
_cod_related_entry_code
1 ChemSpider 2013987
